data_7123939
loop_
_publ_author_name
'Tao, Xin'
'Daniliuc, Constantin Gabriel'
'Soloviova, Kateryna'
'Strassert, Cristian Alejandro'
'Kehr, Gerald'
'Erker, Gerhard'

_publ_section_title
;
 Arylallenes and the Halogeno-B(C6F5)2 Reagents: Facile Formation of
 2-Borylindenes
;
_journal_name_full 'Chemical Communications'
_journal_paper_doi 10.1039/C9CC04199K
_journal_year 2019
_chemical_formula_sum 'C22 H9 B F10'
_chemical_formula_weight 474.10
_space_group_crystal_system orthorhombic
_space_group_IT_number 19
_space_group_name_Hall 'P 2ac 2ab'
_space_group_name_H-M_alt 'P 21 21 21'
_symmetry_space_group_name_Hall 'P 2ac 2ab'
_symmetry_space_group_name_H-M 'P 21 21 21'
_atom_sites_solution_hydrogens geom
_audit_creation_method 'APEX3 v2016.1-0'
_audit_update_record
;
2019-04-03 deposited with the CCDC.    2019-07-30 downloaded from the CCDC.
;
_cell_angle_alpha 90
_cell_angle_beta 90
_cell_angle_gamma 90
_cell_formula_units_Z 4
_cell_length_a 7.3604(4)
_cell_length_b 11.9863(7)
_cell_length_c 21.4524(13)
_cell_measurement_reflns_used 9270
_cell_measurement_temperature 100.(2)
_cell_measurement_theta_max 25.7963
_cell_measurement_theta_min 2.5482
_cell_volume 1892.62(19)
_computing_cell_refinement 'SAINT V8.37A (Bruker AXS Inc., 2015)'
_computing_data_collection
;
APEX3 v2016.1-0 (Bruker AXS Inc., 2016)
;
_computing_data_reduction 'SAINT V8.37A (Bruker AXS Inc., 2015)'
_computing_molecular_graphics 'XP (Sheldrick, 2014)'
_computing_publication_material 'SHELXL-2014/7 (Sheldrick, 2014)'
_computing_structure_refinement 'SHELXL-2014/7 (Sheldrick, 2014)'
_computing_structure_solution 'SHELXL-2014/7 (Sheldrick, 2014)'
_diffrn_ambient_temperature 100.(2)
_diffrn_detector_area_resol_mean 10.4167
_diffrn_measured_fraction_theta_full 0.998
_diffrn_measured_fraction_theta_max 0.998
_diffrn_measurement_device_type 'Bruker D8 Venture PHOTON 100 CMOS'
_diffrn_measurement_method 'omega and phi scans'
_diffrn_radiation_monochromator 'MX mirror'
_diffrn_radiation_type 'Mo K\a'
_diffrn_radiation_wavelength 0.71073
_diffrn_reflns_av_R_equivalents 0.1184
_diffrn_reflns_av_unetI/netI 0.0490
_diffrn_reflns_limit_h_max 8
_diffrn_reflns_limit_h_min -8
_diffrn_reflns_limit_k_max 14
_diffrn_reflns_limit_k_min -14
_diffrn_reflns_limit_l_max 25
_diffrn_reflns_limit_l_min -25
_diffrn_reflns_number 39378
_diffrn_reflns_theta_full 25.03
_diffrn_reflns_theta_max 25.03
_diffrn_reflns_theta_min 2.55
_diffrn_source 'Mo ImS'
_diffrn_source_type 'micro focus tube'
_exptl_absorpt_coefficient_mu 0.165
_exptl_absorpt_correction_T_max 0.99
_exptl_absorpt_correction_T_min 0.91
_exptl_absorpt_correction_type multi-scan
_exptl_absorpt_process_details
;
Bruker AXS (2014). SADABS, Version 2014/5, Bruker AXS Inc., Madison, Wisconsin,
USA.
;
_exptl_crystal_colour colourless
_exptl_crystal_density_diffrn 1.664
_exptl_crystal_density_method 'not measured'
_exptl_crystal_description prism
_exptl_crystal_F_000 944
_exptl_crystal_size_max 0.135
_exptl_crystal_size_mid 0.117
_exptl_crystal_size_min 0.073
_refine_diff_density_max 0.216
_refine_diff_density_min -0.270
_refine_ls_abs_structure_details
;
Flack x determined using 979 quotients [(I+)-(I-)]/[(I+)+(I-)]
(Parsons, Flack and Wagner, Acta Cryst. B69 (2013) 249-259).
;
_refine_ls_abs_structure_Flack -0.7(4)
_refine_ls_extinction_method none
_refine_ls_goodness_of_fit_ref 1.160
_refine_ls_hydrogen_treatment constr
_refine_ls_matrix_type full
_refine_ls_number_parameters 391
_refine_ls_number_reflns 3336
_refine_ls_number_restraints 257
_refine_ls_restrained_S_all 1.129
_refine_ls_R_factor_all 0.0763
_refine_ls_R_factor_gt 0.0589
_refine_ls_shift/su_max 0.000
_refine_ls_shift/su_mean 0.000
_refine_ls_structure_factor_coef Fsqd
_refine_ls_weighting_details 'w=1/[\s^2^(Fo^2^)+3.0928P] where P=(Fo^2^+2Fc^2^)/3'
_refine_ls_weighting_scheme calc
_refine_ls_wR_factor_gt 0.1038
_refine_ls_wR_factor_ref 0.1095
_reflns_number_gt 2793
_reflns_number_total 3336
_reflns_threshold_expression 'I > 2\s(I)'
_cod_data_source_file c9cc04199k2.cif
_cod_data_source_block erk9187
_cod_database_code 7123939
_shelx_space_group_comment
;
The symmetry employed for this shelxl refinement is uniquely defined
by the following loop, which should always be used as a source of
symmetry information in preference to the above space-group names.
They are only intended as comments.
;

loop_
_space_group_symop_operation_xyz
'x, y, z'
'-x+1/2, -y, z+1/2'
'-x, y+1/2, -z+1/2'
'x+1/2, -y+1/2, -z'

loop_
_atom_site_type_symbol
_atom_site_label
_atom_site_fract_x
_atom_site_fract_y
_atom_site_fract_z
_atom_site_U_iso_or_equiv
_atom_site_adp_type
_atom_site_calc_flag
_atom_site_refinement_flags_adp
_atom_site_refinement_flags_occupancy
_atom_site_refinement_flags_posn
_atom_site_occupancy
_atom_site_disorder_assembly
_atom_site_disorder_group
B B1 0.6772(8) 0.6663(5) 0.3122(3) 0.0212(14) Uani d . . D 1.0 . .
C C1 0.780(3) 0.4956(13) 0.3838(8) 0.021(4) Uani d U P D 0.625(9) A 1
H H1A 0.8834 0.5368 0.4022 0.025 Uiso calc U P R 0.625(9) A 1
H H1B 0.6762 0.4979 0.4133 0.025 Uiso calc U P R 0.625(9) A 1
C C2 0.727(4) 0.5443(11) 0.3208(11) 0.021(4) Uani d U P D 0.625(9) A 1
C C3 0.769(3) 0.4642(13) 0.2766(8) 0.017(4) Uani d U P D 0.625(9) A 1
H H3 0.7626 0.4769 0.233 0.02 Uiso calc U P R 0.625(9) A 1
C C4 0.8245(16) 0.3610(8) 0.3031(5) 0.017(3) Uani d U P D 0.625(9) A 1
C C5 0.8687(12) 0.2573(7) 0.2772(5) 0.020(2) Uani d U P D 0.625(9) A 1
H H5 0.8625 0.2455 0.2335 0.024 Uiso calc U P R 0.625(9) A 1
C C6 0.9217(11) 0.1726(7) 0.3170(4) 0.018(2) Uani d U P D 0.625(9) A 1
H H6 0.9486 0.1015 0.2999 0.022 Uiso calc U P R 0.625(9) A 1
C C7 0.937(2) 0.1874(10) 0.3821(6) 0.021(3) Uani d U P D 0.625(9) A 1
C C10 1.0037(16) 0.0933(8) 0.4225(5) 0.041(3) Uani d U P D 0.625(9) A 1
H H10A 1.1079 0.1186 0.4472 0.062 Uiso calc U P R 0.625(9) A 1
H H10B 1.0406 0.0305 0.3962 0.062 Uiso calc U P R 0.625(9) A 1
H H10C 0.9059 0.0695 0.4505 0.062 Uiso calc U P R 0.625(9) A 1
C C8 0.8916(13) 0.2916(8) 0.4082(5) 0.024(2) Uani d U P D 0.625(9) A 1
H H8 0.9011 0.3034 0.4519 0.029 Uiso calc U P R 0.625(9) A 1
C C9 0.8318(17) 0.3775(9) 0.3689(6) 0.017(3) Uani d U P D 0.625(9) A 1
C C1A 0.754(5) 0.451(2) 0.2871(12) 0.020(7) Uani d U P D 0.375(9) A 2
H H101 0.6346 0.431 0.2687 0.024 Uiso calc U P R 0.375(9) A 2
H H102 0.8405 0.467 0.253 0.024 Uiso calc U P R 0.375(9) A 2
C C2A 0.736(7) 0.5492(18) 0.3309(16) 0.017(7) Uani d U P D 0.375(9) A 2
C C3A 0.746(4) 0.505(2) 0.3914(13) 0.016(6) Uani d U P D 0.375(9) A 2
H H3A 0.7072 0.5438 0.4278 0.019 Uiso calc U P R 0.375(9) A 2
C C4A 0.820(4) 0.3972(16) 0.3914(9) 0.031(6) Uani d U P D 0.375(9) A 2
C C5A 0.871(2) 0.3272(13) 0.4407(8) 0.033(4) Uani d U P D 0.375(9) A 2
H H5A 0.8671 0.3513 0.4829 0.04 Uiso calc U P R 0.375(9) A 2
C C6A 0.930(2) 0.2193(14) 0.4244(9) 0.033(5) Uani d U P D 0.375(9) A 2
H H6A 0.9739 0.1716 0.4564 0.039 Uiso calc U P R 0.375(9) A 2
C C7A 0.928(4) 0.1790(15) 0.3630(10) 0.019(6) Uani d U P D 0.375(9) A 2
C C10A 0.977(3) 0.0589(13) 0.3501(8) 0.041(5) Uani d U P D 0.375(9) A 2
H H10D 1.0699 0.0345 0.38 0.062 Uiso calc U P R 0.375(9) A 2
H H10E 1.0253 0.0525 0.3076 0.062 Uiso calc U P R 0.375(9) A 2
H H10F 0.869 0.012 0.3543 0.062 Uiso calc U P R 0.375(9) A 2
C C8A 0.873(2) 0.2491(12) 0.3144(9) 0.026(4) Uani d U P D 0.375(9) A 2
H H8A 0.8699 0.2227 0.2727 0.031 Uiso calc U P R 0.375(9) A 2
C C9A 0.823(3) 0.3579(13) 0.3283(8) 0.009(4) Uani d U P D 0.375(9) A 2
C C11 0.6459(8) 0.7187(5) 0.2457(3) 0.0235(13) Uani d . . . 1.0 . .
C C12 0.5664(7) 0.6638(5) 0.1959(3) 0.0283(14) Uani d . . . 1.0 . .
F F12 0.4885(5) 0.5621(3) 0.20337(17) 0.0348(9) Uani d . . . 1.0 . .
C C13 0.5559(8) 0.7084(6) 0.1362(3) 0.0341(16) Uani d . . . 1.0 . .
F F13 0.4834(5) 0.6485(4) 0.08903(17) 0.0496(11) Uani d . . . 1.0 . .
C C14 0.6229(9) 0.8131(7) 0.1251(3) 0.0409(18) Uani d . . . 1.0 . .
F F14 0.6148(6) 0.8559(4) 0.06741(18) 0.0607(13) Uani d . . . 1.0 . .
C C15 0.6956(9) 0.8728(6) 0.1732(3) 0.0360(17) Uani d . . . 1.0 . .
F F15 0.7630(5) 0.9773(3) 0.16332(19) 0.0489(11) Uani d . . . 1.0 . .
C C16 0.7076(8) 0.8258(5) 0.2312(3) 0.0300(15) Uani d . . . 1.0 . .
F F16 0.7909(5) 0.8879(3) 0.27628(16) 0.0352(9) Uani d . . . 1.0 . .
C C21 0.6652(8) 0.7488(4) 0.3708(3) 0.0226(13) Uani d . . . 1.0 . .
C C22 0.5050(8) 0.8046(5) 0.3863(3) 0.0269(14) Uani d . . . 1.0 . .
F F22 0.3562(4) 0.7881(3) 0.35072(17) 0.0386(9) Uani d . . . 1.0 . .
C C23 0.4924(9) 0.8749(5) 0.4362(3) 0.0312(15) Uani d . . . 1.0 . .
F F23 0.3314(5) 0.9260(3) 0.44886(19) 0.0526(11) Uani d . . . 1.0 . .
C C24 0.6395(10) 0.8958(5) 0.4721(3) 0.0332(16) Uani d . . . 1.0 . .
F F24 0.6284(6) 0.9665(3) 0.52157(18) 0.0503(11) Uani d . . . 1.0 . .
C C25 0.7999(9) 0.8430(5) 0.4598(3) 0.0288(14) Uani d . . . 1.0 . .
F F25 0.9473(5) 0.8634(3) 0.49563(18) 0.0433(10) Uani d . . . 1.0 . .
C C26 0.8107(8) 0.7723(5) 0.4097(3) 0.0271(14) Uani d . . . 1.0 . .
F F26 0.9753(4) 0.7266(3) 0.39669(18) 0.0350(9) Uani d . . . 1.0 . .

loop_
_atom_site_aniso_label
_atom_site_aniso_U_11
_atom_site_aniso_U_22
_atom_site_aniso_U_33
_atom_site_aniso_U_12
_atom_site_aniso_U_13
_atom_site_aniso_U_23
B1 0.012(3) 0.021(3) 0.031(4) -0.003(3) 0.002(3) -0.001(3)
C1 0.023(7) 0.020(6) 0.020(6) -0.001(5) 0.004(5) 0.002(5)
C2 0.024(6) 0.019(6) 0.020(7) 0.000(4) -0.009(6) -0.002(5)
C3 0.012(6) 0.025(6) 0.014(6) 0.003(5) 0.003(5) 0.000(5)
C4 0.018(4) 0.025(5) 0.008(5) 0.000(4) -0.002(5) -0.003(4)
C5 0.016(4) 0.019(4) 0.025(5) -0.006(3) -0.007(4) -0.004(4)
C6 0.017(4) 0.011(4) 0.027(5) -0.001(3) 0.003(4) 0.001(4)
C7 0.024(5) 0.019(5) 0.021(7) -0.005(4) 0.000(6) -0.001(5)
C10 0.040(6) 0.025(5) 0.058(7) 0.007(5) 0.006(6) 0.005(5)
C8 0.028(5) 0.021(5) 0.024(5) 0.003(4) 0.000(4) -0.002(4)
C9 0.015(4) 0.012(5) 0.025(6) -0.005(4) 0.001(5) 0.002(5)
C1A 0.016(9) 0.028(9) 0.016(10) -0.008(7) -0.004(7) 0.000(7)
C2A 0.019(8) 0.017(8) 0.014(9) 0.003(5) 0.002(5) -0.005(5)
C3A 0.019(9) 0.011(8) 0.018(8) 0.002(6) 0.006(7) 0.001(6)
C4A 0.033(8) 0.033(9) 0.027(9) -0.002(6) -0.004(7) -0.006(7)
C5A 0.043(7) 0.031(7) 0.025(7) -0.003(6) 0.001(6) 0.008(6)
C6A 0.030(7) 0.033(8) 0.035(8) 0.001(6) 0.003(6) -0.001(7)
C7A 0.023(8) 0.016(8) 0.020(9) -0.004(6) 0.002(7) -0.005(6)
C10A 0.053(10) 0.031(9) 0.040(10) 0.002(8) 0.004(8) 0.012(8)
C8A 0.027(7) 0.023(7) 0.027(7) -0.001(6) 0.002(6) 0.003(6)
C9A 0.011(6) 0.010(6) 0.007(7) 0.000(4) 0.001(5) 0.000(5)
C11 0.019(3) 0.022(3) 0.030(3) 0.002(3) 0.007(2) 0.002(3)
C12 0.018(3) 0.033(4) 0.034(4) 0.009(3) 0.001(3) -0.001(3)
F12 0.0317(19) 0.030(2) 0.043(2) 0.0007(16) -0.0110(18) -0.0006(17)
C13 0.026(3) 0.044(4) 0.032(4) 0.013(3) -0.001(3) -0.001(3)
F13 0.043(2) 0.074(3) 0.032(2) 0.016(2) -0.0062(19) -0.006(2)
C14 0.032(4) 0.061(5) 0.030(4) 0.022(4) 0.008(3) 0.015(4)
F14 0.056(3) 0.088(3) 0.037(2) 0.022(2) 0.008(2) 0.033(2)
C15 0.035(4) 0.034(4) 0.040(4) 0.011(3) 0.018(3) 0.021(3)
F15 0.049(2) 0.034(2) 0.064(3) 0.0112(19) 0.023(2) 0.027(2)
C16 0.025(3) 0.028(3) 0.037(4) 0.006(3) 0.012(3) 0.007(3)
F16 0.045(2) 0.0183(18) 0.042(2) -0.0063(16) 0.0120(19) 0.0012(16)
C21 0.028(3) 0.015(3) 0.025(3) 0.003(2) 0.003(3) 0.005(2)
C22 0.023(3) 0.030(3) 0.028(3) -0.004(3) -0.001(3) 0.010(3)
F22 0.0202(18) 0.048(2) 0.047(2) 0.0020(18) -0.0006(16) -0.0013(19)
C23 0.035(4) 0.024(3) 0.034(4) 0.006(3) 0.015(3) 0.002(3)
F23 0.039(2) 0.061(3) 0.058(3) 0.017(2) 0.018(2) -0.014(2)
C24 0.046(4) 0.026(4) 0.028(4) 0.000(3) 0.011(3) -0.006(3)
F24 0.065(3) 0.045(2) 0.041(2) -0.001(2) 0.014(2) -0.018(2)
C25 0.038(4) 0.023(3) 0.025(3) -0.011(3) -0.005(3) 0.003(3)
F25 0.048(2) 0.031(2) 0.052(2) -0.0036(18) -0.021(2) -0.0054(19)
C26 0.022(3) 0.015(3) 0.044(4) -0.002(2) -0.004(3) 0.006(3)
F26 0.0242(18) 0.0239(18) 0.057(2) 0.0034(15) -0.0061(17) -0.0061(18)

loop_
_atom_type_symbol
_atom_type_description
_atom_type_scat_dispersion_real
_atom_type_scat_dispersion_imag
_atom_type_scat_source
C C 0.0033 0.0016 'International Tables Vol C Tables 4.2.6.8 and 6.1.1.4'
H H 0.0000 0.0000 'International Tables Vol C Tables 4.2.6.8 and 6.1.1.4'
B B 0.0013 0.0007 'International Tables Vol C Tables 4.2.6.8 and 6.1.1.4'
F F 0.0171 0.0103 'International Tables Vol C Tables 4.2.6.8 and 6.1.1.4'

loop_
_geom_angle_atom_site_label_1
_geom_angle_atom_site_label_2
_geom_angle_atom_site_label_3
_geom_angle
C2 B1 C11 121.9(10)
C2A B1 C11 130.3(14)
C2 B1 C21 120.9(10)
C2A B1 C21 112.2(14)
C11 B1 C21 117.2(5)
C9 C1 C2 103.7(13)
C9 C1 H1A 111.0
C2 C1 H1A 111.0
C9 C1 H1B 111.0
C2 C1 H1B 111.0
H1A C1 H1B 109.0
C3 C2 B1 129.7(17)
C3 C2 C1 106.5(10)
B1 C2 C1 122.5(16)
C2 C3 C4 113.3(14)
C2 C3 H3 123.4
C4 C3 H3 123.4
C5 C4 C3 132.9(11)
C5 C4 C9 120.5(10)
C3 C4 C9 106.6(11)
C6 C5 C4 118.1(9)
C6 C5 H5 120.9
C4 C5 H5 120.9
C5 C6 C7 122.8(9)
C5 C6 H6 118.6
C7 C6 H6 118.6
C8 C7 C6 119.0(9)
C8 C7 C10 120.9(10)
C6 C7 C10 120.1(10)
C7 C10 H10A 109.5
C7 C10 H10B 109.5
H10A C10 H10B 109.5
C7 C10 H10C 109.5
H10A C10 H10C 109.5
H10B C10 H10C 109.5
C9 C8 C7 119.1(10)
C9 C8 H8 120.4
C7 C8 H8 120.4
C8 C9 C4 120.3(10)
C8 C9 C1 130.2(12)
C4 C9 C1 109.4(10)
C9A C1A C2A 103.9(18)
C9A C1A H101 111.0
C2A C1A H101 111.0
C9A C1A H102 111.0
C2A C1A H102 111.0
H101 C1A H102 109.0
C3A C2A C1A 106.1(15)
C3A C2A B1 127.(2)
C1A C2A B1 125.(2)
C2A C3A C4A 111.(2)
C2A C3A H3A 124.3
C4A C3A H3A 124.3
C5A C4A C3A 131.0(19)
C5A C4A C9A 120.7(16)
C3A C4A C9A 108.1(17)
C4A C5A C6A 116.4(16)
C4A C5A H5A 121.8
C6A C5A H5A 121.8
C7A C6A C5A 123.1(16)
C7A C6A H6A 118.5
C5A C6A H6A 118.5
C8A C7A C6A 119.8(15)
C8A C7A C10A 120.4(16)
C6A C7A C10A 119.8(16)
C7A C10A H10D 109.5
C7A C10A H10E 109.5
H10D C10A H10E 109.5
C7A C10A H10F 109.5
H10D C10A H10F 109.5
H10E C10A H10F 109.5
C9A C8A C7A 118.8(15)
C9A C8A H8A 120.6
C7A C8A H8A 120.6
C8A C9A C4A 121.1(16)
C8A C9A C1A 131.1(17)
C4A C9A C1A 107.7(15)
C12 C11 C16 113.7(6)
C12 C11 B1 124.9(5)
C16 C11 B1 121.3(5)
F12 C12 C11 121.0(6)
F12 C12 C13 115.5(6)
C11 C12 C13 123.5(6)
F13 C13 C14 119.9(6)
F13 C13 C12 120.5(6)
C14 C13 C12 119.6(7)
F14 C14 C15 121.0(7)
F14 C14 C13 119.7(7)
C15 C14 C13 119.3(6)
F15 C15 C14 120.4(6)
F15 C15 C16 119.7(7)
C14 C15 C16 119.8(6)
F16 C16 C15 116.7(6)
F16 C16 C11 119.3(5)
C15 C16 C11 124.0(6)
C26 C21 C22 114.3(5)
C26 C21 B1 123.7(5)
C22 C21 B1 122.0(5)
F22 C22 C23 118.7(5)
F22 C22 C21 118.7(5)
C23 C22 C21 122.7(6)
C24 C23 F23 120.0(6)
C24 C23 C22 120.4(6)
F23 C23 C22 119.6(6)
C23 C24 F24 120.8(6)
C23 C24 C25 119.8(6)
F24 C24 C25 119.4(6)
F25 C25 C24 120.0(5)
F25 C25 C26 120.7(6)
C24 C25 C26 119.2(6)
F26 C26 C25 117.5(5)
F26 C26 C21 118.9(5)
C25 C26 C21 123.5(6)

loop_
_geom_bond_atom_site_label_1
_geom_bond_atom_site_label_2
_geom_bond_distance
B1 C2 1.519(12)
B1 C2A 1.524(16)
B1 C11 1.577(9)
B1 C21 1.602(8)
C1 C9 1.501(18)
C1 C2 1.52(2)
C1 H1A 0.99
C1 H1B 0.99
C2 C3 1.39(3)
C3 C4 1.420(15)
C3 H3 0.95
C4 C5 1.400(11)
C4 C9 1.426(14)
C5 C6 1.383(11)
C5 H5 0.95
C6 C7 1.412(13)
C6 H6 0.95
C7 C8 1.409(13)
C7 C10 1.505(13)
C10 H10A 0.98
C10 H10B 0.98
C10 H10C 0.98
C8 C9 1.401(12)
C8 H8 0.95
C1A C9A 1.51(2)
C1A C2A 1.52(3)
C1A H101 0.99
C1A H102 0.99
C2A C3A 1.40(4)
C3A C4A 1.405(19)
C3A H3A 0.95
C4A C5A 1.403(16)
C4A C9A 1.434(19)
C5A C6A 1.408(16)
C5A H5A 0.95
C6A C7A 1.402(17)
C6A H6A 0.95
C7A C8A 1.399(16)
C7A C10A 1.510(19)
C10A H10D 0.98
C10A H10E 0.98
C10A H10F 0.98
C8A C9A 1.385(16)
C8A H8A 0.95
C11 C12 1.384(8)
C11 C16 1.398(8)
C12 F12 1.357(7)
C12 C13 1.390(9)
C13 F13 1.351(8)
C13 C14 1.369(10)
C14 F14 1.341(7)
C14 C15 1.365(10)
C15 F15 1.365(8)
C15 C16 1.367(8)
C16 F16 1.366(7)
C21 C26 1.387(8)
C21 C22 1.396(8)
C22 F22 1.350(7)
C22 C23 1.364(9)
C23 C24 1.352(9)
C23 F23 1.362(7)
C24 F24 1.361(7)
C24 C25 1.365(9)
C25 F25 1.351(7)
C25 C26 1.371(8)
C26 F26 1.358(7)

loop_
_geom_torsion_atom_site_label_1
_geom_torsion_atom_site_label_2
_geom_torsion_atom_site_label_3
_geom_torsion_atom_site_label_4
_geom_torsion
C11 B1 C2 C3 7.(4)
C21 B1 C2 C3 -170.(2)
C11 B1 C2 C1 172.4(17)
C21 B1 C2 C1 -4.(3)
C9 C1 C2 C3 -7.(3)
C9 C1 C2 B1 -175.(2)
B1 C2 C3 C4 175.(2)
C1 C2 C3 C4 7.(3)
C2 C3 C4 C5 175.7(18)
C2 C3 C4 C9 -5.(2)
C3 C4 C5 C6 178.7(16)
C9 C4 C5 C6 -0.9(16)
C4 C5 C6 C7 -1.7(16)
C5 C6 C7 C8 2.(2)
C5 C6 C7 C10 -177.3(11)
C6 C7 C8 C9 0.(2)
C10 C7 C8 C9 179.5(12)
C7 C8 C9 C4 -2.5(18)
C7 C8 C9 C1 -178.2(16)
C5 C4 C9 C8 3.1(18)
C3 C4 C9 C8 -176.7(13)
C5 C4 C9 C1 179.5(12)
C3 C4 C9 C1 -0.2(18)
C2 C1 C9 C8 -179.7(17)
C2 C1 C9 C4 4.(2)
C9A C1A C2A C3A -15.(4)
C9A C1A C2A B1 178.(3)
C11 B1 C2A C3A -174.(3)
C21 B1 C2A C3A 13.(5)
C11 B1 C2A C1A -9.(6)
C21 B1 C2A C1A 177.(4)
C1A C2A C3A C4A 18.(5)
B1 C2A C3A C4A -175.(4)
C2A C3A C4A C5A 172.(3)
C2A C3A C4A C9A -13.(4)
C3A C4A C5A C6A 176.(3)
C9A C4A C5A C6A 2.(3)
C4A C5A C6A C7A -4.(3)
C5A C6A C7A C8A 3.(4)
C5A C6A C7A C10A -175.(2)
C6A C7A C8A C9A 0.(4)
C10A C7A C8A C9A 178.(2)
C7A C8A C9A C4A -3.(3)
C7A C8A C9A C1A -178.(3)
C5A C4A C9A C8A 2.(4)
C3A C4A C9A C8A -174.(2)
C5A C4A C9A C1A 178.(2)
C3A C4A C9A C1A 2.(3)
C2A C1A C9A C8A -177.(3)
C2A C1A C9A C4A 8.(4)
C2 B1 C11 C12 35.9(16)
C2A B1 C11 C12 39.(3)
C21 B1 C11 C12 -147.3(6)
C2 B1 C11 C16 -140.5(15)
C2A B1 C11 C16 -137.(3)
C21 B1 C11 C16 36.3(8)
C16 C11 C12 F12 -175.5(5)
B1 C11 C12 F12 7.9(9)
C16 C11 C12 C13 2.8(8)
B1 C11 C12 C13 -173.8(5)
F12 C12 C13 F13 -4.5(8)
C11 C12 C13 F13 177.1(5)
F12 C12 C13 C14 176.8(5)
C11 C12 C13 C14 -1.5(9)
F13 C13 C14 F14 0.6(9)
C12 C13 C14 F14 179.3(5)
F13 C13 C14 C15 179.9(6)
C12 C13 C14 C15 -1.4(9)
F14 C14 C15 F15 -0.6(9)
C13 C14 C15 F15 -179.9(5)
F14 C14 C15 C16 -177.9(5)
C13 C14 C15 C16 2.8(9)
F15 C15 C16 F16 -0.9(8)
C14 C15 C16 F16 176.5(5)
F15 C15 C16 C11 -178.8(5)
C14 C15 C16 C11 -1.4(9)
C12 C11 C16 F16 -179.2(5)
B1 C11 C16 F16 -2.4(8)
C12 C11 C16 C15 -1.3(8)
B1 C11 C16 C15 175.4(6)
C2 B1 C21 C26 60.9(16)
C2A B1 C21 C26 59.(2)
C11 B1 C21 C26 -115.9(6)
C2 B1 C21 C22 -120.0(15)
C2A B1 C21 C22 -122.(2)
C11 B1 C21 C22 63.2(7)
C26 C21 C22 F22 179.3(5)
B1 C21 C22 F22 0.1(8)
C26 C21 C22 C23 -1.0(8)
B1 C21 C22 C23 179.8(5)
F22 C22 C23 C24 -178.4(6)
C21 C22 C23 C24 1.8(9)
F22 C22 C23 F23 0.2(8)
C21 C22 C23 F23 -179.5(5)
F23 C23 C24 F24 0.8(9)
C22 C23 C24 F24 179.4(5)
F23 C23 C24 C25 179.0(5)
C22 C23 C24 C25 -2.4(9)
C23 C24 C25 F25 -179.9(5)
F24 C24 C25 F25 -1.7(9)
C23 C24 C25 C26 2.2(9)
F24 C24 C25 C26 -179.6(5)
F25 C25 C26 F26 -1.8(8)
C24 C25 C26 F26 176.1(5)
F25 C25 C26 C21 -179.3(5)
C24 C25 C26 C21 -1.4(9)
C22 C21 C26 F26 -176.7(5)
B1 C21 C26 F26 2.5(8)
C22 C21 C26 C25 0.8(8)
B1 C21 C26 C25 180.0(5)
